data_7006707
loop_
_publ_author_name
'Benisvy, Laurent'
'Bill, Eckhard'
'Blake, Alexander J.'
'Collison, David'
'Davies, E. Stephen'
'Garner, C. David'
'McArdle, Graeme'
'McInnes, Eric J. L.'
'McMaster, Jonathan'
'Ross, Stephanie H. K.'
'Wilson, Claire'

_publ_section_title
;
 Phenoxyl radicals: H-bonded and coordinated to Cu(II) and Zn(II).
;
_journal_issue 1
_journal_name_full 'Dalton transactions (Cambridge, England : 2003)'
_journal_page_first 258
_journal_page_last 267
_journal_paper_doi 10.1039/b513221p
_journal_year 2006
_chemical_formula_moiety 'C62 H70 O6 N4 Zn, 2(C2 H3 N)'
_chemical_formula_sum 'C66 H76 N6 O6 Zn'
_chemical_formula_weight 1114.70
_chemical_name_common (Zn(PhOMeL)2).2CH3CN
_chemical_name_systematic
;
?
;
_space_group_IT_number 2
_symmetry_cell_setting triclinic
_symmetry_space_group_name_Hall '-P 1'
_symmetry_space_group_name_H-M 'P -1'
_atom_sites_solution_hydrogens
;
delta-F for MeCN, others geometrically placed'
;
_atom_sites_solution_primary heavy
_atom_sites_solution_secondary difmap
_audit_creation_method SHELXL-97
_cell_angle_alpha 89.689(2)
_cell_angle_beta 85.560(2)
_cell_angle_gamma 79.024(2)
_cell_formula_units_Z 2
_cell_length_a 11.273(1)
_cell_length_b 12.359(2)
_cell_length_c 22.334(3)
_cell_measurement_reflns_used 5874
_cell_measurement_temperature 150(2)
_cell_measurement_theta_max 28.32
_cell_measurement_theta_min 2.47
_cell_volume 3045.4(7)
_computing_cell_refinement 'Bruker SAINT'
_computing_data_collection 'Bruker SMART'
_computing_data_reduction 'Bruker SHELXTL'
_computing_molecular_graphics 'Bruker SHELXTL'
_computing_publication_material 'Bruker SHELXTL; PLATON (Spek, 2002)'
_computing_structure_refinement 'SHELXL-97 (Sheldrick, 1997)'
_computing_structure_solution 'SHELXS-97 (Sheldrick, 1990)'
_diffrn_ambient_temperature 150(2)
_diffrn_measured_fraction_theta_full 0.970
_diffrn_measured_fraction_theta_max 0.874
_diffrn_measurement_device_type 'Bruker SMART1000 CCD area detector'
_diffrn_measurement_method \w
_diffrn_radiation_monochromator graphite
_diffrn_radiation_source 'normal-focus sealed tube'
_diffrn_radiation_type MoK\a
_diffrn_radiation_wavelength 0.71073
_diffrn_reflns_av_R_equivalents 0.028
_diffrn_reflns_av_sigmaI/netI 0.039
_diffrn_reflns_limit_h_max 15
_diffrn_reflns_limit_h_min -14
_diffrn_reflns_limit_k_max 16
_diffrn_reflns_limit_k_min -15
_diffrn_reflns_limit_l_max 30
_diffrn_reflns_limit_l_min -29
_diffrn_reflns_number 30267
_diffrn_reflns_theta_full 27.50
_diffrn_reflns_theta_max 28.93
_diffrn_reflns_theta_min 1.83
_diffrn_standards_decay_% 0
_diffrn_standards_number 0
_exptl_absorpt_coefficient_mu 0.458
_exptl_absorpt_correction_T_max 0.935
_exptl_absorpt_correction_T_min 0.729
_exptl_absorpt_correction_type multi-scan
_exptl_absorpt_process_details SADABS
_exptl_crystal_colour Colourless
_exptl_crystal_density_diffrn 1.216
_exptl_crystal_density_method 'not measured'
_exptl_crystal_description 'Trigonal prism'
_exptl_crystal_F_000 1184
_exptl_crystal_size_max 0.35
_exptl_crystal_size_mid 0.32
_exptl_crystal_size_min 0.15
_refine_diff_density_max 0.51
_refine_diff_density_min -0.53
_refine_diff_density_rms 0.06
_refine_ls_extinction_method none
_refine_ls_goodness_of_fit_ref 1.044
_refine_ls_hydrogen_treatment 'riding model, MeCN rigid rotating body'
_refine_ls_matrix_type full
_refine_ls_number_parameters 712
_refine_ls_number_reflns 14062
_refine_ls_number_restraints 8
_refine_ls_restrained_S_all 1.081
_refine_ls_R_factor_all 0.0614
_refine_ls_R_factor_gt 0.0438
_refine_ls_shift/su_max 0.002
_refine_ls_shift/su_mean 0.000
_refine_ls_structure_factor_coef Fsqd
_refine_ls_weighting_details 'calc w=1/[\s^2^(Fo^2^)+(0.073P)^2^+0.133P] where P=(Fo^2^+2Fc^2^)/3'
_refine_ls_weighting_scheme calc
_refine_ls_wR_factor_gt 0.1192
_refine_ls_wR_factor_ref 0.1268
_reflns_number_gt 10632
_reflns_number_total 14062
_reflns_threshold_expression >2\s(I)
_cod_data_source_file b513221p.txt
_cod_data_source_block ZNPMPH
_cod_depositor_comments
;
The following automatic conversions were performed:
'_symmetry_cell_setting' value 'Triclinic' changed to 'triclinic'
according to '/home/saulius/struct/CIF-dictionaries/cif_core.dic'
dictionary named 'cif_core.dic' version 2.4.1 from 2010-06-29.

Automatic conversion script
Id: cif_fix_enum 1527 2010-12-29 10:47:43Z saulius 
;
_cod_database_code 7006707

loop_
_symmetry_equiv_pos_as_xyz
'x, y, z'
'-x, -y, -z'

loop_
_atom_site_label
_atom_site_type_symbol
_atom_site_fract_x
_atom_site_fract_y
_atom_site_fract_z
_atom_site_U_iso_or_equiv
_atom_site_adp_type
_atom_site_occupancy
_atom_site_symmetry_multiplicity
_atom_site_calc_flag
_atom_site_refinement_flags
_atom_site_disorder_assembly
_atom_site_disorder_group
Zn1 Zn -0.18414(2) 0.993246(19) 0.752090(10) 0.02677(8) Uani 1 1 d . . .
O1 O -0.30778(12) 1.07870(11) 0.70692(6) 0.0296(3) Uani 1 1 d . . .
C1 C -0.07575(18) 1.06609(16) 0.63869(8) 0.0260(4) Uani 1 1 d . . .
N2 N 0.02640(15) 1.04842(14) 0.60026(7) 0.0284(4) Uani 1 1 d . . .
H2A H 0.0354 1.0823 0.5659 0.034 Uiso 1 1 calc R . .
O2 O 0.59552(14) 0.83037(15) 0.52619(7) 0.0430(4) Uani 1 1 d . . .
C3 C 0.11363(18) 0.96898(17) 0.62380(9) 0.0278(4) Uani 1 1 d . . .
O3 O 0.2670(2) 0.6405(2) 0.85037(12) 0.0437(6) Uiso 0.70 1 d PD A 1
O3' O 0.2900(6) 0.6115(5) 0.8272(3) 0.0505(16) Uiso 0.30 1 d PD A 2
C4 C 0.06081(18) 0.93845(16) 0.67688(9) 0.0266(4) Uani 1 1 d . . .
N5 N -0.05644(15) 0.99907(13) 0.68589(7) 0.0255(3) Uani 1 1 d . . .
C6 C 0.23755(18) 0.93431(17) 0.59560(9) 0.0290(4) Uani 1 1 d . . .
C7 C 0.3352(2) 0.9164(2) 0.63170(9) 0.0366(5) Uani 1 1 d . . .
H7A H 0.3205 0.9277 0.6739 0.044 Uiso 1 1 calc R . .
C8 C 0.4524(2) 0.8825(2) 0.60728(10) 0.0408(6) Uani 1 1 d . . .
H8A H 0.5173 0.8701 0.6327 0.049 Uiso 1 1 calc R . .
C9 C 0.47600(19) 0.86621(18) 0.54534(9) 0.0334(5) Uani 1 1 d . . .
C10 C 0.38097(19) 0.88617(18) 0.50825(9) 0.0336(5) Uani 1 1 d . . .
H10A H 0.3963 0.8772 0.4660 0.040 Uiso 1 1 calc R . .
C11 C 0.26275(19) 0.91953(18) 0.53379(9) 0.0316(5) Uani 1 1 d . . .
H11A H 0.1978 0.9325 0.5084 0.038 Uiso 1 1 calc R . .
C12 C 0.11239(18) 0.85590(16) 0.72070(9) 0.0281(4) Uani 1 1 d . A .
C13 C 0.1213(2) 0.88674(19) 0.77988(10) 0.0359(5) Uani 1 1 d . . .
H13A H 0.0903 0.9607 0.7925 0.043 Uiso 1 1 calc R . .
C14 C 0.1748(2) 0.8112(2) 0.82061(11) 0.0434(6) Uani 1 1 d D A .
H14A H 0.1803 0.8334 0.8608 0.052 Uiso 1 1 calc R . .
C15 C 0.2198(2) 0.7038(2) 0.80264(11) 0.0432(6) Uani 1 1 d D . .
C16 C 0.2107(2) 0.67103(19) 0.74463(12) 0.0470(6) Uani 1 1 d D A .
H16A H 0.2407 0.5967 0.7325 0.056 Uiso 1 1 calc R . .
C17 C 0.1571(2) 0.74755(19) 0.70365(11) 0.0400(5) Uani 1 1 d . . .
H17A H 0.1513 0.7248 0.6636 0.048 Uiso 1 1 calc R A .
C18 C -0.18322(18) 1.15112(16) 0.63019(8) 0.0261(4) Uani 1 1 d . . .
C19 C -0.29270(18) 1.15541(16) 0.66710(8) 0.0260(4) Uani 1 1 d . . .
C20 C -0.38873(18) 1.24792(17) 0.66094(9) 0.0288(4) Uani 1 1 d . . .
C21 C -0.37203(19) 1.32611(18) 0.61799(10) 0.0333(5) Uani 1 1 d . . .
H21A H -0.4367 1.3867 0.6140 0.040 Uiso 1 1 calc R . .
C22 C -0.2660(2) 1.32182(18) 0.58003(9) 0.0329(5) Uani 1 1 d . . .
C23 C -0.17254(19) 1.23385(17) 0.58758(9) 0.0302(4) Uani 1 1 d . . .
H23A H -0.0987 1.2290 0.5633 0.036 Uiso 1 1 calc R . .
C24 C 0.6241(2) 0.8153(2) 0.46300(10) 0.0447(6) Uani 1 1 d . . .
H24A H 0.7116 0.7897 0.4549 0.067 Uiso 1 1 calc R . .
H24B H 0.5991 0.8854 0.4426 0.067 Uiso 1 1 calc R . .
H24C H 0.5810 0.7604 0.4481 0.067 Uiso 1 1 calc R . .
C25 C 0.2967(4) 0.5265(3) 0.83908(18) 0.0546(10) Uiso 0.70 1 d PD A 1
H25A H 0.3289 0.4888 0.8747 0.082 Uiso 0.70 1 calc PR A 1
H25B H 0.3580 0.5116 0.8051 0.082 Uiso 0.70 1 calc PR A 1
H25C H 0.2239 0.4996 0.8296 0.082 Uiso 0.70 1 calc PR A 1
C25' C 0.3299(8) 0.6418(7) 0.8821(4) 0.049(2) Uiso 0.30 1 d PD A 2
H25D H 0.3792 0.5772 0.8995 0.074 Uiso 0.30 1 calc PR A 2
H25E H 0.2595 0.6702 0.9099 0.074 Uiso 0.30 1 calc PR A 2
H25F H 0.3785 0.6990 0.8747 0.074 Uiso 0.30 1 calc PR A 2
C26 C -0.50481(19) 1.26232(18) 0.70376(10) 0.0347(5) Uani 1 1 d . . .
C27 C -0.5935(2) 1.3694(2) 0.69106(13) 0.0543(7) Uani 1 1 d . . .
H27A H -0.6158 1.3680 0.6496 0.081 Uiso 1 1 calc R . .
H27B H -0.5547 1.4327 0.6968 0.081 Uiso 1 1 calc R . .
H27C H -0.6664 1.3756 0.7187 0.081 Uiso 1 1 calc R . .
C28 C -0.4728(2) 1.2690(2) 0.76947(10) 0.0393(5) Uani 1 1 d . . .
H28A H -0.5471 1.2782 0.7963 0.059 Uiso 1 1 calc R . .
H28B H -0.4332 1.3321 0.7743 0.059 Uiso 1 1 calc R . .
H28C H -0.4179 1.2011 0.7795 0.059 Uiso 1 1 calc R . .
C29 C -0.5715(2) 1.1654(2) 0.69766(11) 0.0409(5) Uani 1 1 d . . .
H29A H -0.5924 1.1603 0.6561 0.061 Uiso 1 1 calc R . .
H29B H -0.6458 1.1778 0.7246 0.061 Uiso 1 1 calc R . .
H29C H -0.5189 1.0966 0.7084 0.061 Uiso 1 1 calc R . .
C30 C -0.2569(2) 1.41290(19) 0.53354(11) 0.0406(5) Uani 1 1 d . . .
C31 C -0.3413(3) 1.4037(2) 0.48402(12) 0.0591(8) Uani 1 1 d . . .
H31A H -0.3358 1.4616 0.4544 0.089 Uiso 1 1 calc R . .
H31B H -0.4249 1.4123 0.5017 0.089 Uiso 1 1 calc R . .
H31C H -0.3172 1.3313 0.4643 0.089 Uiso 1 1 calc R . .
C32 C -0.2931(3) 1.5256(2) 0.56322(13) 0.0687(9) Uani 1 1 d . . .
H32A H -0.2870 1.5827 0.5332 0.103 Uiso 1 1 calc R . .
H32B H -0.2390 1.5317 0.5948 0.103 Uiso 1 1 calc R . .
H32C H -0.3768 1.5352 0.5809 0.103 Uiso 1 1 calc R . .
C33 C -0.1290(3) 1.4010(3) 0.50252(15) 0.0748(11) Uani 1 1 d . . .
H33A H -0.1270 1.4604 0.4734 0.112 Uiso 1 1 calc R . .
H33B H -0.1068 1.3296 0.4817 0.112 Uiso 1 1 calc R . .
H33C H -0.0713 1.4056 0.5326 0.112 Uiso 1 1 calc R . .
O1A O -0.22874(13) 0.85703(11) 0.77636(6) 0.0303(3) Uani 1 1 d . . .
C1A C -0.20806(17) 0.98858(15) 0.88339(8) 0.0247(4) Uani 1 1 d . . .
N2A N -0.18746(15) 1.03952(13) 0.93401(7) 0.0262(3) Uani 1 1 d . . .
H2AA H -0.2038 1.0182 0.9709 0.031 Uiso 1 1 calc R . .
O2A O -0.04558(15) 1.45539(13) 1.07442(8) 0.0454(4) Uani 1 1 d . . .
C3A C -0.13676(18) 1.13020(16) 0.91871(9) 0.0266(4) Uani 1 1 d . . .
O3A O 0.10713(17) 1.41451(16) 0.71182(8) 0.0558(5) Uani 1 1 d . . .
C4A C -0.12383(18) 1.13024(16) 0.85723(9) 0.0261(4) Uani 1 1 d . . .
N5A N -0.16992(15) 1.04284(13) 0.83555(7) 0.0250(3) Uani 1 1 d . . .
C6A C -0.11267(18) 1.21076(16) 0.96210(9) 0.0275(4) Uani 1 1 d . . .
C7A C -0.1587(2) 1.32290(18) 0.95358(10) 0.0339(5) Uani 1 1 d . . .
H7AA H -0.2076 1.3449 0.9212 0.041 Uiso 1 1 calc R . .
C8A C -0.1339(2) 1.40097(18) 0.99149(10) 0.0390(5) Uani 1 1 d . . .
H8AA H -0.1654 1.4767 0.9851 0.047 Uiso 1 1 calc R . .
C9A C -0.0630(2) 1.37049(18) 1.03924(10) 0.0346(5) Uani 1 1 d . . .
C10A C -0.0165(2) 1.26016(19) 1.04861(10) 0.0365(5) Uani 1 1 d . . .
H10B H 0.0324 1.2386 1.0811 0.044 Uiso 1 1 calc R . .
C11A C -0.0421(2) 1.18153(18) 1.00992(10) 0.0348(5) Uani 1 1 d . . .
H11B H -0.0106 1.1058 1.0164 0.042 Uiso 1 1 calc R . .
C12A C -0.06582(18) 1.20418(16) 0.81764(9) 0.0263(4) Uani 1 1 d . . .
C13A C -0.11647(19) 1.24802(17) 0.76620(9) 0.0307(4) Uani 1 1 d . . .
H13B H -0.1911 1.2305 0.7563 0.037 Uiso 1 1 calc R . .
C14A C -0.0611(2) 1.31712(18) 0.72865(10) 0.0342(5) Uani 1 1 d . . .
H14B H -0.0964 1.3452 0.6931 0.041 Uiso 1 1 calc R . .
C15A C 0.0462(2) 1.34431(19) 0.74390(10) 0.0365(5) Uani 1 1 d . . .
C16A C 0.0981(2) 1.3020(2) 0.79561(10) 0.0389(5) Uani 1 1 d . . .
H16B H 0.1715 1.3214 0.8060 0.047 Uiso 1 1 calc R . .
C17A C 0.04323(19) 1.23184(18) 0.83194(10) 0.0331(5) Uani 1 1 d . . .
H17B H 0.0799 1.2022 0.8669 0.040 Uiso 1 1 calc R . .
C18A C -0.26325(18) 0.89003(16) 0.88364(9) 0.0255(4) Uani 1 1 d . . .
C19A C -0.26823(18) 0.82862(16) 0.83017(9) 0.0266(4) Uani 1 1 d . . .
C20A C -0.3190(2) 0.73103(17) 0.83652(9) 0.0311(4) Uani 1 1 d . . .
C21A C -0.3637(2) 0.70284(17) 0.89330(9) 0.0331(5) Uani 1 1 d . . .
H21B H -0.3976 0.6381 0.8966 0.040 Uiso 1 1 calc R . .
C22A C -0.36173(19) 0.76397(17) 0.94559(9) 0.0299(4) Uani 1 1 d . . .
C23A C -0.31068(18) 0.85667(17) 0.93923(9) 0.0283(4) Uani 1 1 d . . .
H23B H -0.3074 0.8998 0.9739 0.034 Uiso 1 1 calc R . .
C24A C 0.0309(3) 1.4280(2) 1.12226(12) 0.0536(7) Uani 1 1 d . . .
H24D H 0.0363 1.4953 1.1441 0.080 Uiso 1 1 calc R . .
H24E H 0.1120 1.3923 1.1059 0.080 Uiso 1 1 calc R . .
H24F H -0.0029 1.3776 1.1498 0.080 Uiso 1 1 calc R . .
C25A C 0.0701(3) 1.4462(3) 0.65356(13) 0.0669(9) Uani 1 1 d . . .
H25G H 0.1207 1.4961 0.6357 0.100 Uiso 1 1 calc R . .
H25H H -0.0149 1.4838 0.6569 0.100 Uiso 1 1 calc R . .
H25I H 0.0792 1.3805 0.6280 0.100 Uiso 1 1 calc R . .
C26A C -0.3252(2) 0.66080(19) 0.78052(10) 0.0409(5) Uani 1 1 d . . .
C27A C -0.3748(4) 0.5557(3) 0.79636(13) 0.0756(11) Uani 1 1 d . . .
H27D H -0.3218 0.5104 0.8235 0.113 Uiso 1 1 calc R . .
H27E H -0.3776 0.5137 0.7596 0.113 Uiso 1 1 calc R . .
H27F H -0.4567 0.5759 0.8162 0.113 Uiso 1 1 calc R . .
C28A C -0.4118(3) 0.7288(2) 0.73792(11) 0.0519(7) Uani 1 1 d . . .
H28D H -0.4162 0.6845 0.7022 0.078 Uiso 1 1 calc R . .
H28E H -0.3814 0.7955 0.7259 0.078 Uiso 1 1 calc R . .
H28F H -0.4928 0.7496 0.7587 0.078 Uiso 1 1 calc R . .
C29A C -0.1991(2) 0.62239(19) 0.74790(10) 0.0444(6) Uani 1 1 d . . .
H29D H -0.1453 0.5794 0.7754 0.067 Uiso 1 1 calc R . .
H29E H -0.1658 0.6868 0.7343 0.067 Uiso 1 1 calc R . .
H29F H -0.2059 0.5765 0.7131 0.067 Uiso 1 1 calc R . .
C30A C -0.4121(2) 0.73326(18) 1.00850(9) 0.0351(5) Uani 1 1 d . . .
C31A C -0.4623(2) 0.6271(2) 1.00693(11) 0.0469(6) Uani 1 1 d . . .
H31D H -0.4932 0.6105 1.0475 0.070 Uiso 1 1 calc R . .
H31E H -0.3976 0.5664 0.9922 0.070 Uiso 1 1 calc R . .
H31F H -0.5282 0.6363 0.9801 0.070 Uiso 1 1 calc R . .
C32A C -0.3104(2) 0.7174(2) 1.05165(10) 0.0418(6) Uani 1 1 d . . .
H32D H -0.3423 0.6979 1.0915 0.063 Uiso 1 1 calc R . .
H32E H -0.2795 0.7860 1.0545 0.063 Uiso 1 1 calc R . .
H32F H -0.2445 0.6581 1.0364 0.063 Uiso 1 1 calc R . .
C33A C -0.5144(2) 0.8266(2) 1.03249(11) 0.0451(6) Uani 1 1 d . . .
H33D H -0.5465 0.8072 1.0723 0.068 Uiso 1 1 calc R . .
H33E H -0.5794 0.8373 1.0051 0.068 Uiso 1 1 calc R . .
H33F H -0.4829 0.8948 1.0354 0.068 Uiso 1 1 calc R . .
C1S C -0.4159(3) 1.0226(3) 1.15966(13) 0.0662(8) Uani 1 1 d . . .
H1S1 H -0.4392 0.9508 1.1667 0.099 Uiso 1 1 calc R . .
H1S2 H -0.4880 1.0778 1.1523 0.099 Uiso 1 1 calc R . .
H1S3 H -0.3795 1.0444 1.1950 0.099 Uiso 1 1 calc R . .
C2S C -0.3279(3) 1.0147(2) 1.10718(11) 0.0450(6) Uani 1 1 d . . .
N3S N -0.2607(2) 1.00954(19) 1.06609(9) 0.0541(6) Uani 1 1 d . . .
C4S C 0.1962(3) 1.1829(3) 0.37952(11) 0.0530(7) Uani 1 1 d . . .
H4S1 H 0.2481 1.1140 0.3646 0.079 Uiso 1 1 calc R . .
H4S2 H 0.2463 1.2382 0.3852 0.079 Uiso 1 1 calc R . .
H4S3 H 0.1371 1.2097 0.3503 0.079 Uiso 1 1 calc R . .
C5S C 0.1322(2) 1.1630(2) 0.43711(11) 0.0413(5) Uani 1 1 d . . .
N6S N 0.0832(2) 1.1468(2) 0.48092(10) 0.0554(6) Uani 1 1 d . . .

loop_
_atom_site_aniso_label
_atom_site_aniso_U_11
_atom_site_aniso_U_22
_atom_site_aniso_U_33
_atom_site_aniso_U_23
_atom_site_aniso_U_13
_atom_site_aniso_U_12
Zn1 0.03361(13) 0.02567(13) 0.02147(12) 0.00476(9) 0.00089(9) -0.00809(9)
O1 0.0316(7) 0.0308(8) 0.0267(7) 0.0093(6) 0.0005(6) -0.0077(6)
C1 0.0302(10) 0.0260(10) 0.0223(9) 0.0034(8) 0.0000(8) -0.0078(8)
N2 0.0306(9) 0.0321(9) 0.0223(8) 0.0072(7) -0.0010(7) -0.0061(7)
O2 0.0305(8) 0.0608(11) 0.0322(8) 0.0047(7) 0.0042(6) 0.0024(7)
C3 0.0299(10) 0.0291(11) 0.0245(10) 0.0038(8) -0.0025(8) -0.0053(8)
C4 0.0290(10) 0.0246(10) 0.0252(10) 0.0021(8) -0.0004(8) -0.0035(8)
N5 0.0299(8) 0.0222(8) 0.0236(8) 0.0050(6) 0.0005(7) -0.0043(7)
C6 0.0295(10) 0.0305(11) 0.0263(10) 0.0047(8) 0.0005(8) -0.0052(8)
C7 0.0348(11) 0.0499(14) 0.0233(10) 0.0048(9) -0.0001(9) -0.0042(10)
C8 0.0319(11) 0.0601(16) 0.0276(11) 0.0082(10) -0.0028(9) -0.0017(10)
C9 0.0291(10) 0.0380(12) 0.0303(11) 0.0054(9) 0.0026(8) -0.0012(9)
C10 0.0368(11) 0.0380(12) 0.0238(10) 0.0004(9) 0.0019(9) -0.0036(9)
C11 0.0302(10) 0.0359(12) 0.0278(10) 0.0002(9) -0.0027(8) -0.0036(9)
C12 0.0281(10) 0.0264(10) 0.0292(10) 0.0066(8) 0.0001(8) -0.0051(8)
C13 0.0414(12) 0.0348(12) 0.0306(11) 0.0078(9) -0.0008(9) -0.0060(10)
C14 0.0519(14) 0.0468(15) 0.0343(12) 0.0155(11) -0.0096(11) -0.0144(12)
C15 0.0414(13) 0.0429(14) 0.0489(14) 0.0241(11) -0.0121(11) -0.0148(11)
C16 0.0489(14) 0.0250(11) 0.0644(17) 0.0079(11) -0.0047(12) -0.0004(10)
C17 0.0451(13) 0.0340(12) 0.0393(13) 0.0025(10) -0.0057(10) -0.0023(10)
C18 0.0293(10) 0.0262(10) 0.0231(9) 0.0046(8) -0.0034(8) -0.0053(8)
C19 0.0295(10) 0.0272(10) 0.0220(9) 0.0042(8) -0.0027(8) -0.0072(8)
C20 0.0290(10) 0.0292(11) 0.0278(10) 0.0028(8) -0.0012(8) -0.0051(8)
C21 0.0326(11) 0.0293(11) 0.0363(12) 0.0084(9) -0.0048(9) -0.0013(9)
C22 0.0369(11) 0.0312(11) 0.0309(11) 0.0117(9) -0.0045(9) -0.0067(9)
C23 0.0318(11) 0.0352(11) 0.0237(10) 0.0076(8) -0.0002(8) -0.0078(9)
C24 0.0403(13) 0.0539(15) 0.0347(12) -0.0017(11) 0.0093(10) -0.0001(11)
C26 0.0307(11) 0.0361(12) 0.0356(12) 0.0044(9) 0.0015(9) -0.0039(9)
C27 0.0378(13) 0.0519(16) 0.0645(18) 0.0125(13) 0.0126(12) 0.0067(12)
C28 0.0427(13) 0.0399(13) 0.0349(12) -0.0058(10) 0.0069(10) -0.0102(10)
C29 0.0357(12) 0.0522(15) 0.0372(12) 0.0034(11) -0.0021(10) -0.0151(11)
C30 0.0433(13) 0.0363(13) 0.0415(13) 0.0205(10) -0.0045(10) -0.0064(10)
C31 0.080(2) 0.0506(16) 0.0475(16) 0.0252(13) -0.0168(14) -0.0114(15)
C32 0.114(3) 0.0369(15) 0.0576(18) 0.0183(13) -0.0047(18) -0.0208(16)
C33 0.0574(18) 0.079(2) 0.083(2) 0.0581(19) 0.0070(16) -0.0079(16)
O1A 0.0438(8) 0.0263(7) 0.0226(7) 0.0050(6) 0.0019(6) -0.0131(6)
C1A 0.0272(10) 0.0218(9) 0.0247(10) 0.0018(7) -0.0001(8) -0.0047(8)
N2A 0.0332(9) 0.0254(8) 0.0211(8) 0.0036(6) 0.0010(7) -0.0096(7)
O2A 0.0519(10) 0.0393(9) 0.0473(10) -0.0136(8) -0.0100(8) -0.0116(8)
C3A 0.0282(10) 0.0239(10) 0.0283(10) 0.0022(8) -0.0005(8) -0.0074(8)
O3A 0.0535(11) 0.0692(13) 0.0534(11) 0.0265(10) -0.0008(9) -0.0359(10)
C4A 0.0279(10) 0.0244(10) 0.0267(10) 0.0008(8) 0.0015(8) -0.0082(8)
N5A 0.0306(8) 0.0227(8) 0.0226(8) 0.0021(6) 0.0010(7) -0.0090(7)
C6A 0.0312(10) 0.0261(10) 0.0253(10) -0.0008(8) 0.0020(8) -0.0075(8)
C7A 0.0394(12) 0.0292(11) 0.0326(11) 0.0006(9) -0.0063(9) -0.0041(9)
C8A 0.0473(13) 0.0249(11) 0.0439(13) -0.0038(9) -0.0063(11) -0.0036(10)
C9A 0.0364(11) 0.0341(12) 0.0347(12) -0.0097(9) 0.0021(9) -0.0118(9)
C10A 0.0390(12) 0.0405(13) 0.0309(11) -0.0025(9) -0.0085(9) -0.0071(10)
C11A 0.0421(12) 0.0271(11) 0.0347(12) 0.0014(9) -0.0068(10) -0.0039(9)
C12A 0.0311(10) 0.0236(10) 0.0249(10) -0.0002(8) 0.0029(8) -0.0090(8)
C13A 0.0343(11) 0.0284(11) 0.0318(11) 0.0029(8) -0.0018(9) -0.0122(9)
C14A 0.0391(12) 0.0351(12) 0.0295(11) 0.0082(9) -0.0004(9) -0.0109(9)
C15A 0.0393(12) 0.0353(12) 0.0369(12) 0.0060(10) 0.0073(10) -0.0162(10)
C16A 0.0325(11) 0.0464(14) 0.0421(13) 0.0043(10) -0.0017(10) -0.0190(10)
C17A 0.0346(11) 0.0372(12) 0.0295(11) 0.0034(9) -0.0023(9) -0.0121(9)
C18A 0.0299(10) 0.0214(9) 0.0262(10) 0.0042(8) 0.0008(8) -0.0084(8)
C19A 0.0300(10) 0.0251(10) 0.0253(10) 0.0048(8) 0.0000(8) -0.0074(8)
C20A 0.0412(12) 0.0269(11) 0.0278(10) 0.0015(8) -0.0003(9) -0.0142(9)
C21A 0.0437(12) 0.0265(11) 0.0323(11) 0.0040(9) 0.0012(9) -0.0167(9)
C22A 0.0368(11) 0.0272(10) 0.0262(10) 0.0052(8) 0.0021(8) -0.0091(9)
C23A 0.0356(11) 0.0268(10) 0.0235(10) 0.0019(8) -0.0004(8) -0.0091(8)
C24A 0.0599(17) 0.0612(18) 0.0462(15) -0.0152(13) -0.0108(13) -0.0246(14)
C25A 0.0638(18) 0.088(2) 0.0539(17) 0.0372(16) 0.0042(14) -0.0314(17)
C26A 0.0634(16) 0.0367(13) 0.0286(11) -0.0004(9) 0.0000(11) -0.0261(11)
C27A 0.142(3) 0.0618(19) 0.0411(15) -0.0093(14) 0.0040(18) -0.071(2)
C28A 0.0562(16) 0.0691(19) 0.0362(13) -0.0064(12) -0.0089(12) -0.0242(14)
C29A 0.0728(17) 0.0298(12) 0.0302(12) -0.0032(9) -0.0030(11) -0.0092(11)
C30A 0.0463(13) 0.0307(11) 0.0288(11) 0.0068(9) 0.0070(9) -0.0130(10)
C31A 0.0638(16) 0.0408(14) 0.0401(13) 0.0101(11) 0.0090(12) -0.0252(12)
C32A 0.0589(15) 0.0358(12) 0.0307(12) 0.0079(10) 0.0018(11) -0.0117(11)
C33A 0.0505(14) 0.0440(14) 0.0371(13) 0.0097(11) 0.0134(11) -0.0068(11)
C1S 0.0665(19) 0.079(2) 0.0513(17) -0.0040(15) 0.0064(15) -0.0134(16)
C2S 0.0650(17) 0.0400(14) 0.0332(13) 0.0032(10) -0.0102(12) -0.0154(12)
N3S 0.0800(17) 0.0561(14) 0.0317(11) 0.0006(10) -0.0012(11) -0.0278(12)
C4S 0.0601(16) 0.076(2) 0.0302(13) 0.0056(12) 0.0020(11) -0.0341(15)
C5S 0.0421(13) 0.0472(14) 0.0348(13) 0.0093(10) -0.0026(10) -0.0093(11)
N6S 0.0510(13) 0.0713(16) 0.0384(12) 0.0196(11) 0.0077(10) -0.0029(11)

loop_
_atom_type_symbol
_atom_type_description
_atom_type_scat_dispersion_real
_atom_type_scat_dispersion_imag
_atom_type_scat_source
C C 0.0033 0.0016 'International Tables Vol C Tables 4.2.6.8 and 6.1.1.4'
H H 0.0000 0.0000 'International Tables Vol C Tables 4.2.6.8 and 6.1.1.4'
N N 0.0061 0.0033 'International Tables Vol C Tables 4.2.6.8 and 6.1.1.4'
O O 0.0106 0.0060 'International Tables Vol C Tables 4.2.6.8 and 6.1.1.4'
Zn Zn 0.2839 1.4301 'International Tables Vol C Tables 4.2.6.8 and 6.1.1.4'

loop_
_geom_angle_atom_site_label_1
_geom_angle_atom_site_label_2
_geom_angle_atom_site_label_3
_geom_angle
_geom_angle_site_symmetry_1
_geom_angle_site_symmetry_3
_geom_angle_publ_flag
O1A Zn1 O1 110.41(6) . . y
O1A Zn1 N5A 94.42(6) . . y
O1 Zn1 N5A 117.80(6) . . y
O1A Zn1 N5 121.38(6) . . y
O1 Zn1 N5 91.94(6) . . y
N5A Zn1 N5 122.36(7) . . y
C19 O1 Zn1 126.49(13) . . ?
N5 C1 N2 108.51(16) . . ?
N5 C1 C18 127.30(18) . . ?
N2 C1 C18 124.04(17) . . ?
C1 N2 C3 109.32(16) . . ?
C9 O2 C24 117.05(17) . . ?
C4 C3 N2 105.54(17) . . ?
C4 C3 C6 130.62(18) . . ?
N2 C3 C6 123.76(17) . . ?
C15 O3 C25 115.0(3) . . ?
C15 O3' C25' 109.2(6) . . ?
C3 C4 N5 109.23(17) . . ?
C3 C4 C12 128.93(18) . . ?
N5 C4 C12 121.83(17) . . ?
C1 N5 C4 107.39(16) . . ?
C1 N5 Zn1 122.29(13) . . ?
C4 N5 Zn1 130.28(13) . . ?
C11 C6 C7 117.82(19) . . ?
C11 C6 C3 122.85(18) . . ?
C7 C6 C3 119.33(18) . . ?
C8 C7 C6 121.2(2) . . ?
C7 C8 C9 120.3(2) . . ?
O2 C9 C10 125.07(19) . . ?
O2 C9 C8 115.23(19) . . ?
C10 C9 C8 119.7(2) . . ?
C9 C10 C11 119.25(19) . . ?
C6 C11 C10 121.69(19) . . ?
C17 C12 C13 118.31(19) . . ?
C17 C12 C4 121.11(19) . . ?
C13 C12 C4 120.53(19) . . ?
C14 C13 C12 121.0(2) . . ?
C15 C14 C13 119.8(2) . . ?
C16 C15 C14 120.2(2) . . ?
C16 C15 O3' 103.5(3) . . ?
C14 C15 O3' 135.9(3) . . ?
C16 C15 O3 128.8(2) . . ?
C14 C15 O3 111.0(2) . . ?
C15 C16 C17 119.8(2) . . ?
C12 C17 C16 120.8(2) . . ?
C23 C18 C19 120.43(18) . . ?
C23 C18 C1 118.23(18) . . ?
C19 C18 C1 121.16(17) . . ?
O1 C19 C18 122.62(17) . . ?
O1 C19 C20 119.46(18) . . ?
C18 C19 C20 117.91(17) . . ?
C21 C20 C19 118.51(19) . . ?
C21 C20 C26 121.32(18) . . ?
C19 C20 C26 120.09(17) . . ?
C20 C21 C22 124.42(19) . . ?
C23 C22 C21 116.56(18) . . ?
C23 C22 C30 123.2(2) . . ?
C21 C22 C30 120.28(19) . . ?
C22 C23 C18 122.12(19) . . ?
C27 C26 C20 111.52(18) . . ?
C27 C26 C29 107.8(2) . . ?
C20 C26 C29 111.35(19) . . ?
C27 C26 C28 107.2(2) . . ?
C20 C26 C28 110.08(17) . . ?
C29 C26 C28 108.69(18) . . ?
C32 C30 C31 109.4(2) . . ?
C32 C30 C33 109.3(3) . . ?
C31 C30 C33 106.5(2) . . ?
C32 C30 C22 110.3(2) . . ?
C31 C30 C22 109.3(2) . . ?
C33 C30 C22 111.97(19) . . ?
C19A O1A Zn1 128.41(13) . . ?
N5A C1A N2A 108.79(17) . . ?
N5A C1A C18A 127.80(18) . . ?
N2A C1A C18A 123.41(17) . . ?
C1A N2A C3A 109.34(16) . . ?
C9A O2A C24A 117.13(19) . . ?
C4A C3A N2A 105.68(17) . . ?
C4A C3A C6A 129.81(18) . . ?
N2A C3A C6A 124.37(17) . . ?
C15A O3A C25A 117.8(2) . . ?
C3A C4A N5A 108.90(17) . . ?
C3A C4A C12A 128.21(18) . . ?
N5A C4A C12A 122.81(17) . . ?
C1A N5A C4A 107.25(16) . . ?
C1A N5A Zn1 121.23(13) . . ?
C4A N5A Zn1 131.52(13) . . ?
C11A C6A C7A 118.17(19) . . ?
C11A C6A C3A 123.01(18) . . ?
C7A C6A C3A 118.77(18) . . ?
C8A C7A C6A 120.6(2) . . ?
C7A C8A C9A 120.6(2) . . ?
O2A C9A C10A 124.7(2) . . ?
O2A C9A C8A 115.4(2) . . ?
C10A C9A C8A 119.9(2) . . ?
C9A C10A C11A 119.1(2) . . ?
C6A C11A C10A 121.7(2) . . ?
C13A C12A C17A 118.35(18) . . ?
C13A C12A C4A 121.89(18) . . ?
C17A C12A C4A 119.75(18) . . ?
C12A C13A C14A 121.8(2) . . ?
C15A C14A C13A 118.9(2) . . ?
O3A C15A C14A 124.5(2) . . ?
O3A C15A C16A 115.3(2) . . ?
C14A C15A C16A 120.21(19) . . ?
C17A C16A C15A 120.2(2) . . ?
C16A C17A C12A 120.4(2) . . ?
C23A C18A C19A 120.43(18) . . ?
C23A C18A C1A 117.29(18) . . ?
C19A C18A C1A 122.27(17) . . ?
O1A C19A C18A 123.60(18) . . ?
O1A C19A C20A 119.26(18) . . ?
C18A C19A C20A 117.13(17) . . ?
C21A C20A C19A 119.12(19) . . ?
C21A C20A C26A 121.46(19) . . ?
C19A C20A C26A 119.41(18) . . ?
C20A C21A C22A 124.03(19) . . ?
C23A C22A C21A 116.45(18) . . ?
C23A C22A C30A 119.46(19) . . ?
C21A C22A C30A 124.09(19) . . ?
C22A C23A C18A 122.80(19) . . ?
C29A C26A C27A 106.3(2) . . ?
C29A C26A C20A 111.48(19) . . ?
C27A C26A C20A 112.17(19) . . ?
C29A C26A C28A 110.41(19) . . ?
C27A C26A C28A 107.3(2) . . ?
C20A C26A C28A 109.1(2) . . ?
C31A C30A C33A 108.4(2) . . ?
C31A C30A C32A 108.43(18) . . ?
C33A C30A C32A 109.1(2) . . ?
C31A C30A C22A 111.95(18) . . ?
C33A C30A C22A 109.38(17) . . ?
C32A C30A C22A 109.50(18) . . ?
N3S C2S C1S 179.1(3) . . ?
N6S C5S C4S 179.3(3) . . ?

loop_
_geom_bond_atom_site_label_1
_geom_bond_atom_site_label_2
_geom_bond_distance
_geom_bond_site_symmetry_2
_geom_bond_publ_flag
Zn1 O1 1.9291(13) . y
Zn1 N5 1.9931(16) . y
Zn1 O1A 1.9108(14) . y
Zn1 N5A 1.9929(16) . y
O1 C19 1.322(2) . ?
C1 N5 1.342(2) . ?
C1 N2 1.365(2) . ?
C1 C18 1.469(3) . ?
N2 C3 1.384(2) . ?
O2 C9 1.371(2) . ?
O2 C24 1.428(3) . ?
C3 C4 1.369(3) . ?
C3 C6 1.473(3) . ?
O3 C15 1.397(3) . ?
O3 C25 1.404(5) . ?
O3' C15 1.395(5) . ?
O3' C25' 1.412(8) . ?
C4 N5 1.390(2) . ?
C4 C12 1.479(3) . ?
C6 C11 1.394(3) . ?
C6 C7 1.398(3) . ?
C7 C8 1.377(3) . ?
C8 C9 1.397(3) . ?
C9 C10 1.389(3) . ?
C10 C11 1.395(3) . ?
C12 C17 1.382(3) . ?
C12 C13 1.394(3) . ?
C13 C14 1.387(3) . ?
C14 C15 1.378(4) . ?
C15 C16 1.377(4) . ?
C16 C17 1.398(3) . ?
C18 C23 1.409(3) . ?
C18 C19 1.423(3) . ?
C19 C20 1.431(3) . ?
C20 C21 1.386(3) . ?
C20 C26 1.542(3) . ?
C21 C22 1.404(3) . ?
C22 C23 1.382(3) . ?
C22 C30 1.540(3) . ?
C26 C27 1.538(3) . ?
C26 C29 1.542(3) . ?
C26 C28 1.545(3) . ?
C30 C32 1.516(4) . ?
C30 C31 1.532(4) . ?
C30 C33 1.532(4) . ?
O1A C19A 1.318(2) . ?
C1A N5A 1.344(2) . ?
C1A N2A 1.354(3) . ?
C1A C18A 1.469(3) . ?
N2A C3A 1.382(2) . ?
O2A C9A 1.367(3) . ?
O2A C24A 1.424(3) . ?
C3A C4A 1.370(3) . ?
C3A C6A 1.469(3) . ?
O3A C15A 1.372(3) . ?
O3A C25A 1.427(3) . ?
C4A N5A 1.389(3) . ?
C4A C12A 1.474(3) . ?
C6A C11A 1.386(3) . ?
C6A C7A 1.402(3) . ?
C7A C8A 1.369(3) . ?
C8A C9A 1.389(3) . ?
C9A C10A 1.386(3) . ?
C10A C11A 1.389(3) . ?
C12A C13A 1.384(3) . ?
C12A C17A 1.397(3) . ?
C13A C14A 1.392(3) . ?
C14A C15A 1.382(3) . ?
C15A C16A 1.389(3) . ?
C16A C17A 1.383(3) . ?
C18A C23A 1.405(3) . ?
C18A C19A 1.429(3) . ?
C19A C20A 1.432(3) . ?
C20A C21A 1.395(3) . ?
C20A C26A 1.540(3) . ?
C21A C22A 1.398(3) . ?
C22A C23A 1.379(3) . ?
C22A C30A 1.547(3) . ?
C26A C29A 1.538(4) . ?
C26A C27A 1.539(3) . ?
C26A C28A 1.545(4) . ?
C30A C31A 1.526(3) . ?
C30A C33A 1.534(3) . ?
C30A C32A 1.538(3) . ?
C1S C2S 1.467(4) . ?
C2S N3S 1.138(3) . ?
C4S C5S 1.468(3) . ?
C5S N6S 1.122(3) . ?

loop_
_geom_hbond_atom_site_label_D
_geom_hbond_atom_site_label_H
_geom_hbond_atom_site_label_A
_geom_hbond_distance_DH
_geom_hbond_distance_HA
_geom_hbond_distance_DA
_geom_hbond_angle_DHA
_geom_hbond_site_symmetry_A
N2 H2A N6S 0.88 2.13 2.998(3) 171 .
N2A H2AA N3S 0.88 2.18 3.041(3) 166 .
